data_4339022
loop_
_publ_author_name
'Ly, Hanh V.'
'Chow, Joanna H.'
'Parvez, Masood'
'McDonald, Robert'
'Roesler, Roland'

_publ_section_title
;
 Revisiting the 1,2,4-triaza-3,5-diborolyl ligand: sigma and pi
 coordination modes in the alkali metal and rhodium complexes of a planar,
 6-pi-electron B2N3- ring.
;
_journal_issue 22
_journal_name_full 'Inorganic chemistry'
_journal_page_first 9303
_journal_page_last 9311
_journal_paper_doi 10.1021/ic7013286
_journal_volume 46
_journal_year 2007
_chemical_formula_sum 'C38 H41 B3 Li N7'
_chemical_formula_weight 635.15
_chemical_name_systematic
;
 ?
;
_space_group_IT_number 15
_symmetry_space_group_name_Hall '-C 2yc'
_symmetry_space_group_name_H-M 'C 1 2/c 1'
_atom_sites_solution_hydrogens geom
_atom_sites_solution_primary direct
_atom_sites_solution_secondary difmap
_audit_creation_method SHELXL-97
_cell_angle_alpha 90.00
_cell_angle_beta 118.10(2)
_cell_angle_gamma 90.00
_cell_formula_units_Z 8
_cell_length_a 32.087(12)
_cell_length_b 11.022(5)
_cell_length_c 23.883(7)
_cell_measurement_temperature 173(2)
_cell_volume 7451(5)
_computing_structure_refinement 'SHELXL-97 (Sheldrick, 1997)'
_diffrn_ambient_temperature 173(2)
_diffrn_measured_fraction_theta_full 0.995
_diffrn_measured_fraction_theta_max 0.995
_diffrn_radiation_monochromator graphite
_diffrn_radiation_source 'fine-focus sealed tube'
_diffrn_radiation_type MoK\a
_diffrn_radiation_wavelength 0.71073
_diffrn_reflns_av_R_equivalents 0.0456
_diffrn_reflns_av_sigmaI/netI 0.0636
_diffrn_reflns_limit_h_max 38
_diffrn_reflns_limit_h_min -37
_diffrn_reflns_limit_k_max 13
_diffrn_reflns_limit_k_min -13
_diffrn_reflns_limit_l_max 28
_diffrn_reflns_limit_l_min -28
_diffrn_reflns_number 12406
_diffrn_reflns_theta_full 25.04
_diffrn_reflns_theta_max 25.04
_diffrn_reflns_theta_min 2.81
_exptl_absorpt_coefficient_mu 0.067
_exptl_absorpt_correction_T_max 0.9973
_exptl_absorpt_correction_T_min 0.9920
_exptl_absorpt_correction_type none
_exptl_crystal_density_diffrn 1.132
_exptl_crystal_density_method 'not measured'
_exptl_crystal_F_000 2688
_exptl_crystal_size_max 0.12
_exptl_crystal_size_mid 0.08
_exptl_crystal_size_min 0.04
_refine_diff_density_max 0.898
_refine_diff_density_min -0.332
_refine_diff_density_rms 0.047
_refine_ls_extinction_coef 0.0017(3)
_refine_ls_extinction_expression Fc^*^=kFc[1+0.001xFc^2^\l^3^/sin(2\q)]^-1/4^
_refine_ls_extinction_method SHELXL
_refine_ls_goodness_of_fit_ref 1.019
_refine_ls_hydrogen_treatment mixed
_refine_ls_matrix_type full
_refine_ls_number_parameters 447
_refine_ls_number_reflns 6573
_refine_ls_number_restraints 0
_refine_ls_restrained_S_all 1.019
_refine_ls_R_factor_all 0.1085
_refine_ls_R_factor_gt 0.0624
_refine_ls_shift/su_max 0.018
_refine_ls_shift/su_mean 0.000
_refine_ls_structure_factor_coef Fsqd
_refine_ls_weighting_details 'calc w=1/[\s^2^(Fo^2^)+(0.0740P)^2^+10.2200P] where P=(Fo^2^+2Fc^2^)/3'
_refine_ls_weighting_scheme calc
_refine_ls_wR_factor_gt 0.1475
_refine_ls_wR_factor_ref 0.1768
_reflns_number_gt 4216
_reflns_number_total 6573
_reflns_threshold_expression >2sigma(I)
_cod_data_source_file ic7013286-file005.cif
_cod_data_source_block 3a
_cod_database_code 4339022

loop_
_symmetry_equiv_pos_as_xyz
'x, y, z'
'-x, y, -z+1/2'
'x+1/2, y+1/2, z'
'-x+1/2, y+1/2, -z+1/2'
'-x, -y, -z'
'x, -y, z-1/2'
'-x+1/2, -y+1/2, -z'
'x+1/2, -y+1/2, z-1/2'

loop_
_atom_site_label
_atom_site_type_symbol
_atom_site_fract_x
_atom_site_fract_y
_atom_site_fract_z
_atom_site_U_iso_or_equiv
_atom_site_adp_type
_atom_site_occupancy
_atom_site_symmetry_multiplicity
_atom_site_calc_flag
_atom_site_refinement_flags
_atom_site_disorder_assembly
_atom_site_disorder_group
N1 N 0.13952(8) 0.7320(2) 0.22210(9) 0.0315(5) Uani 1 1 d . . .
N2 N 0.12470(7) 0.72151(19) 0.11737(9) 0.0308(5) Uani 1 1 d . . .
N3 N 0.10629(8) 0.6152(2) 0.13387(10) 0.0348(5) Uani 1 1 d . . .
N4 N 0.15321(8) 0.7797(2) 0.28452(9) 0.0342(5) Uani 1 1 d . . .
H4H H 0.1691 0.8499 0.2841 0.041 Uiso 1 1 calc R . .
N5 N 0.04857(10) 0.9059(3) 0.23103(13) 0.0655(9) Uani 1 1 d . . .
N6 N 0.14473(11) 0.9964(3) 0.35632(13) 0.0552(7) Uani 1 1 d . . .
N7 N 0.08814(10) 0.7536(3) 0.36727(13) 0.0555(7) Uani 1 1 d . . .
C1 C 0.16629(9) 0.9279(2) 0.18457(11) 0.0303(6) Uani 1 1 d . . .
C2 C 0.14150(10) 1.0266(3) 0.14723(13) 0.0365(7) Uani 1 1 d . . .
H2 H 0.1112 1.0139 0.1110 0.044 Uiso 1 1 d R . .
C3 C 0.15909(11) 1.1435(3) 0.16042(15) 0.0453(7) Uani 1 1 d . . .
H3 H 0.1410 1.2088 0.1332 0.054 Uiso 1 1 d R . .
C4 C 0.20211(11) 1.1660(3) 0.21289(16) 0.0504(8) Uani 1 1 d . . .
H4 H 0.2144 1.2472 0.2220 0.060 Uiso 1 1 d R . .
C5 C 0.22760(11) 1.0712(3) 0.25098(15) 0.0481(8) Uani 1 1 d . . .
H5 H 0.2575 1.0865 0.2876 0.058 Uiso 1 1 d R . .
C6 C 0.21001(10) 0.9547(3) 0.23722(13) 0.0398(7) Uani 1 1 d . . .
H6 H 0.2288 0.8906 0.2648 0.048 Uiso 1 1 d R . .
C7 C 0.10291(10) 0.5168(3) 0.23256(12) 0.0373(7) Uani 1 1 d . . .
C8 C 0.07334(11) 0.5332(3) 0.25973(13) 0.0470(8) Uani 1 1 d . . .
H8 H 0.0586 0.6107 0.2562 0.056 Uiso 1 1 d R . .
C9 C 0.06465(13) 0.4391(4) 0.29186(15) 0.0609(10) Uani 1 1 d . . .
H9 H 0.0446 0.4527 0.3110 0.073 Uiso 1 1 d R . .
C10 C 0.08498(14) 0.3273(3) 0.29650(15) 0.0609(10) Uani 1 1 d . . .
H10 H 0.0789 0.2624 0.3185 0.073 Uiso 1 1 d R . .
C11 C 0.11393(13) 0.3077(3) 0.26991(15) 0.0574(9) Uani 1 1 d . . .
H11 H 0.1278 0.2290 0.2734 0.069 Uiso 1 1 d R . .
C12 C 0.12278(11) 0.4012(3) 0.23819(14) 0.0455(7) Uani 1 1 d . . .
H12 H 0.1429 0.3865 0.2193 0.055 Uiso 1 1 d R . .
C13 C 0.07206(10) 0.5377(3) 0.08469(13) 0.0415(7) Uani 1 1 d . . .
H13A H 0.0636 0.4716 0.1036 0.050 Uiso 1 1 d R . .
H13B H 0.0853 0.5063 0.0590 0.050 Uiso 1 1 d R . .
H13C H 0.0444 0.5845 0.0586 0.050 Uiso 1 1 d R . .
C14 C 0.19174(10) 0.7086(3) 0.33346(13) 0.0446(7) Uani 1 1 d . . .
H14A H 0.2006 0.7424 0.3746 0.054 Uiso 1 1 d R . .
H14B H 0.2185 0.7094 0.3257 0.054 Uiso 1 1 d R . .
H14C H 0.1812 0.6266 0.3319 0.054 Uiso 1 1 d R . .
C15 C 0.0162(3) 0.9678(9) 0.1957(5) 0.0770(17) Uiso 0.50 1 d P A 1
C16 C -0.0244(5) 1.0232(11) 0.1508(5) 0.091(4) Uani 0.50 1 d P A 1
H16A H -0.0231 1.1101 0.1601 0.136 Uiso 0.50 1 calc PR A 1
H16B H -0.0519 0.9870 0.1518 0.136 Uiso 0.50 1 calc PR A 1
H16C H -0.0270 1.0117 0.1086 0.136 Uiso 0.50 1 calc PR A 1
C15' C 0.0192(3) 0.9211(9) 0.1818(5) 0.0770(17) Uiso 0.50 1 d P A 2
C16' C -0.0176(5) 0.9676(11) 0.1234(5) 0.091(4) Uani 0.50 1 d P A 2
H16D H -0.0244 1.0518 0.1295 0.136 Uiso 0.50 1 calc PR A 2
H16E H -0.0462 0.9184 0.1101 0.136 Uiso 0.50 1 calc PR A 2
H16F H -0.0074 0.9644 0.0906 0.136 Uiso 0.50 1 calc PR A 2
C17 C 0.17327(12) 1.0650(3) 0.38681(14) 0.0459(8) Uani 1 1 d . A .
C18 C 0.20885(12) 1.1513(3) 0.42683(16) 0.0563(9) Uani 1 1 d . . .
H18A H 0.2085 1.1584 0.4675 0.084 Uiso 1 1 calc R A .
H18B H 0.2021 1.2306 0.4058 0.084 Uiso 1 1 calc R . .
H18C H 0.2400 1.1233 0.4343 0.084 Uiso 1 1 calc R . .
C19 C 0.07923(13) 0.7062(3) 0.40252(16) 0.0550(9) Uani 1 1 d . A .
C20 C 0.06818(17) 0.6493(4) 0.4485(2) 0.0845(14) Uani 1 1 d . . .
H20A H 0.0920 0.5876 0.4721 0.127 Uiso 1 1 calc R A .
H20B H 0.0370 0.6110 0.4265 0.127 Uiso 1 1 calc R . .
H20C H 0.0680 0.7108 0.4780 0.127 Uiso 1 1 calc R . .
C21 C 0.14958(8) 0.6097(2) 0.03832(11) 0.0304(6) Uani 1 1 d . . .
C22 C 0.17139(10) 0.5154(3) 0.08159(13) 0.0396(7) Uani 1 1 d . . .
H22 H 0.1708 0.5156 0.1214 0.048 Uiso 1 1 d R . .
C23 C 0.19419(11) 0.4187(3) 0.06933(15) 0.0490(8) Uani 1 1 d . . .
H23 H 0.2092 0.3560 0.1003 0.059 Uiso 1 1 d R . .
C24 C 0.19590(12) 0.4133(3) 0.01291(16) 0.0507(8) Uani 1 1 d . . .
H24 H 0.2109 0.3457 0.0043 0.061 Uiso 1 1 d R . .
C25 C 0.17592(10) 0.5060(3) -0.03049(14) 0.0446(7) Uani 1 1 d . . .
H25 H 0.1770 0.5035 -0.0700 0.054 Uiso 1 1 d R . .
C26 C 0.15396(9) 0.6025(3) -0.01767(13) 0.0358(6) Uani 1 1 d . . .
H26 H 0.1417 0.6670 -0.0482 0.043 Uiso 1 1 d R . .
C27 C 0.06770(9) 0.7431(2) -0.00418(11) 0.0308(6) Uani 1 1 d . . .
C28 C 0.04633(10) 0.6873(3) -0.06400(12) 0.0367(6) Uani 1 1 d . . .
H28 H 0.0651 0.6367 -0.0761 0.044 Uiso 1 1 d R . .
C29 C -0.00107(10) 0.7021(3) -0.10741(13) 0.0421(7) Uani 1 1 d . . .
H29 H -0.0143 0.6612 -0.1476 0.051 Uiso 1 1 d R . .
C30 C -0.02946(10) 0.7755(3) -0.09261(14) 0.0432(7) Uani 1 1 d . . .
H30 H -0.0622 0.7861 -0.1227 0.052 Uiso 1 1 d R . .
C31 C -0.00980(10) 0.8325(3) -0.03437(14) 0.0449(7) Uani 1 1 d . . .
H31 H -0.0288 0.8837 -0.0230 0.054 Uiso 1 1 d R . .
C32 C 0.03749(10) 0.8162(3) 0.00869(13) 0.0388(7) Uani 1 1 d . . .
H32 H 0.0496 0.8574 0.0487 0.047 Uiso 1 1 d R . .
C33 C 0.15476(9) 0.8445(2) 0.05060(11) 0.0300(6) Uani 1 1 d . . .
C34 C 0.13689(10) 0.9435(3) 0.01007(12) 0.0373(7) Uani 1 1 d . . .
H34 H 0.1041 0.9453 -0.0208 0.045 Uiso 1 1 d R . .
C35 C 0.16514(11) 1.0414(3) 0.01191(13) 0.0436(7) Uani 1 1 d . . .
H35 H 0.1513 1.1083 -0.0167 0.052 Uiso 1 1 d R . .
C36 C 0.21272(11) 1.0419(3) 0.05440(13) 0.0436(7) Uani 1 1 d . . .
H36 H 0.2318 1.1101 0.0560 0.052 Uiso 1 1 d R . .
C37 C 0.23197(10) 0.9445(3) 0.09464(13) 0.0393(7) Uani 1 1 d . . .
H37 H 0.2651 0.9426 0.1241 0.047 Uiso 1 1 d R . .
C38 C 0.20355(9) 0.8476(2) 0.09214(12) 0.0334(6) Uani 1 1 d . . .
H38 H 0.2181 0.7804 0.1202 0.040 Uiso 1 1 d R . .
B1 B 0.14469(10) 0.7957(3) 0.17250(13) 0.0307(7) Uani 1 1 d . . .
B2 B 0.11538(11) 0.6206(3) 0.19770(14) 0.0344(7) Uani 1 1 d . . .
B3 B 0.12340(10) 0.7276(3) 0.05052(13) 0.0310(7) Uani 1 1 d . . .
Li1 Li 0.10493(18) 0.8471(5) 0.3075(2) 0.0468(12) Uani 1 1 d . A .

loop_
_atom_site_aniso_label
_atom_site_aniso_U_11
_atom_site_aniso_U_22
_atom_site_aniso_U_33
_atom_site_aniso_U_23
_atom_site_aniso_U_13
_atom_site_aniso_U_12
N1 0.0385(12) 0.0320(12) 0.0247(10) -0.0027(9) 0.0156(9) 0.0010(10)
N2 0.0372(12) 0.0286(12) 0.0292(11) -0.0003(9) 0.0177(10) -0.0043(10)
N3 0.0446(13) 0.0324(12) 0.0324(11) -0.0037(10) 0.0222(10) -0.0087(11)
N4 0.0410(13) 0.0348(13) 0.0249(10) -0.0017(10) 0.0139(10) 0.0023(11)
N5 0.0484(16) 0.088(2) 0.0480(16) 0.0145(16) 0.0129(13) 0.0143(16)
N6 0.0684(19) 0.0534(17) 0.0462(15) -0.0060(14) 0.0291(14) 0.0011(16)
N7 0.0727(19) 0.0539(17) 0.0504(15) -0.0015(14) 0.0375(15) -0.0032(15)
C1 0.0324(14) 0.0328(15) 0.0278(12) -0.0035(11) 0.0160(11) -0.0001(12)
C2 0.0335(15) 0.0378(16) 0.0396(15) 0.0020(13) 0.0183(13) 0.0007(13)
C3 0.0458(18) 0.0343(17) 0.0616(19) 0.0034(14) 0.0301(16) 0.0041(14)
C4 0.0483(19) 0.0411(18) 0.068(2) -0.0126(16) 0.0321(17) -0.0108(15)
C5 0.0395(17) 0.050(2) 0.0478(17) -0.0125(16) 0.0149(14) -0.0102(15)
C6 0.0389(16) 0.0409(17) 0.0355(15) -0.0017(13) 0.0143(13) 0.0030(13)
C7 0.0424(16) 0.0400(17) 0.0304(13) -0.0019(12) 0.0180(13) -0.0069(13)
C8 0.0589(19) 0.0508(19) 0.0408(16) -0.0049(14) 0.0314(15) -0.0061(16)
C9 0.074(2) 0.076(3) 0.0480(18) -0.0069(18) 0.0416(18) -0.026(2)
C10 0.080(3) 0.055(2) 0.0429(18) 0.0062(16) 0.0257(18) -0.022(2)
C11 0.073(2) 0.047(2) 0.0459(18) 0.0106(15) 0.0227(18) 0.0000(18)
C12 0.0539(18) 0.0412(17) 0.0428(16) 0.0059(14) 0.0241(14) 0.0034(15)
C13 0.0498(17) 0.0420(17) 0.0365(15) -0.0059(13) 0.0234(14) -0.0137(14)
C14 0.0428(16) 0.0518(19) 0.0329(14) 0.0012(14) 0.0126(13) 0.0035(15)
C16 0.074(4) 0.102(9) 0.065(6) 0.050(5) 0.007(5) -0.030(6)
C16' 0.074(4) 0.102(9) 0.065(6) 0.050(5) 0.007(5) -0.030(6)
C17 0.0539(19) 0.0436(18) 0.0411(16) 0.0031(15) 0.0232(15) 0.0086(17)
C18 0.0526(19) 0.049(2) 0.064(2) 0.0042(17) 0.0255(17) 0.0010(17)
C19 0.073(2) 0.0466(19) 0.057(2) 0.0037(17) 0.0402(19) 0.0066(18)
C20 0.117(4) 0.075(3) 0.101(3) 0.037(2) 0.084(3) 0.029(3)
C21 0.0259(13) 0.0342(15) 0.0289(13) -0.0015(12) 0.0112(11) -0.0024(12)
C22 0.0402(16) 0.0401(17) 0.0372(14) 0.0011(13) 0.0171(13) 0.0022(13)
C23 0.0481(18) 0.0428(18) 0.0558(19) 0.0091(15) 0.0244(15) 0.0093(15)
C24 0.057(2) 0.0416(18) 0.067(2) -0.0036(16) 0.0395(17) 0.0066(16)
C25 0.0472(17) 0.0499(19) 0.0459(16) -0.0094(15) 0.0294(15) -0.0036(15)
C26 0.0324(14) 0.0384(16) 0.0385(15) -0.0029(13) 0.0182(12) -0.0026(13)
C27 0.0313(14) 0.0329(15) 0.0290(13) -0.0001(11) 0.0148(11) -0.0042(12)
C28 0.0375(15) 0.0387(16) 0.0344(14) -0.0033(12) 0.0175(12) -0.0020(13)
C29 0.0359(15) 0.0485(18) 0.0347(14) -0.0067(14) 0.0107(12) -0.0079(14)
C30 0.0300(14) 0.0469(18) 0.0456(16) 0.0023(15) 0.0119(13) -0.0030(14)
C31 0.0337(15) 0.0518(19) 0.0507(17) -0.0035(15) 0.0210(14) 0.0035(14)
C32 0.0378(15) 0.0432(17) 0.0372(14) -0.0057(13) 0.0191(13) -0.0017(13)
C33 0.0327(14) 0.0345(15) 0.0254(12) -0.0028(11) 0.0159(11) -0.0008(12)
C34 0.0351(15) 0.0411(17) 0.0310(13) 0.0016(13) 0.0116(12) -0.0013(13)
C35 0.0509(18) 0.0394(17) 0.0367(15) 0.0073(13) 0.0176(14) -0.0008(14)
C36 0.0497(18) 0.0402(17) 0.0439(16) -0.0042(14) 0.0247(14) -0.0139(15)
C37 0.0346(15) 0.0443(17) 0.0381(15) -0.0041(14) 0.0165(12) -0.0067(13)
C38 0.0345(14) 0.0343(15) 0.0338(14) -0.0009(12) 0.0182(12) -0.0001(12)
B1 0.0311(15) 0.0329(17) 0.0284(14) 0.0014(13) 0.0142(13) 0.0034(14)
B2 0.0366(17) 0.0371(18) 0.0339(16) 0.0000(14) 0.0200(14) 0.0024(14)
B3 0.0331(16) 0.0339(17) 0.0272(14) -0.0028(13) 0.0151(13) -0.0022(14)
Li1 0.049(3) 0.056(3) 0.037(2) 0.001(2) 0.022(2) 0.003(3)

loop_
_atom_type_symbol
_atom_type_description
_atom_type_scat_dispersion_real
_atom_type_scat_dispersion_imag
_atom_type_scat_source
C C 0.0033 0.0016 'International Tables Vol C Tables 4.2.6.8 and 6.1.1.4'
H H 0.0000 0.0000 'International Tables Vol C Tables 4.2.6.8 and 6.1.1.4'
N N 0.0061 0.0033 'International Tables Vol C Tables 4.2.6.8 and 6.1.1.4'
Li Li -0.0003 0.0001 'International Tables Vol C Tables 4.2.6.8 and 6.1.1.4'
B B 0.0013 0.0007 'International Tables Vol C Tables 4.2.6.8 and 6.1.1.4'

loop_
_geom_angle_atom_site_label_1
_geom_angle_atom_site_label_2
_geom_angle_atom_site_label_3
_geom_angle
B2 N1 N4 125.5(2)
B2 N1 B1 109.4(2)
N4 N1 B1 124.8(2)
B1 N2 N3 106.10(19)
B1 N2 B3 134.3(2)
N3 N2 B3 119.32(19)
B2 N3 N2 110.9(2)
B2 N3 C13 126.3(2)
N2 N3 C13 120.5(2)
N1 N4 C14 111.2(2)
N1 N4 Li1 121.2(2)
C14 N4 Li1 116.6(2)
N1 N4 H4H 101.1
C14 N4 H4H 101.1
Li1 N4 H4H 101.1
C15' N5 C15 32.1(6)
C15' N5 Li1 165.8(6)
C15 N5 Li1 161.8(6)
C17 N6 Li1 167.9(3)
C19 N7 Li1 176.7(3)
C2 C1 C6 115.9(3)
C2 C1 B1 122.2(2)
C6 C1 B1 121.6(2)
C3 C2 C1 122.2(3)
C3 C2 H2 118.2
C1 C2 H2 119.6
C4 C3 C2 120.0(3)
C4 C3 H3 120.4
C2 C3 H3 119.5
C5 C4 C3 119.5(3)
C5 C4 H4 120.4
C3 C4 H4 120.1
C4 C5 C6 120.1(3)
C4 C5 H5 119.8
C6 C5 H5 120.1
C5 C6 C1 122.2(3)
C5 C6 H6 117.9
C1 C6 H6 119.9
C8 C7 C12 116.9(3)
C8 C7 B2 123.5(3)
C12 C7 B2 119.6(3)
C7 C8 C9 121.2(3)
C7 C8 H8 119.3
C9 C8 H8 119.6
C10 C9 C8 120.1(3)
C10 C9 H9 120.1
C8 C9 H9 119.9
C11 C10 C9 120.3(3)
C11 C10 H10 119.6
C9 C10 H10 120.1
C10 C11 C12 119.8(3)
C10 C11 H11 119.3
C12 C11 H11 120.9
C11 C12 C7 121.8(3)
C11 C12 H12 119.2
C7 C12 H12 119.0
N3 C13 H13A 109.9
N3 C13 H13B 109.6
H13A C13 H13B 109.5
N3 C13 H13C 108.9
H13A C13 H13C 109.5
H13B C13 H13C 109.5
N4 C14 H14A 109.9
N4 C14 H14B 109.7
H14A C14 H14B 109.5
N4 C14 H14C 108.8
H14A C14 H14C 109.5
H14B C14 H14C 109.5
N5 C15 C16 171.4(10)
C15 C16 H16A 109.5
C15 C16 H16B 109.5
H16A C16 H16B 109.5
C15 C16 H16C 109.5
H16A C16 H16C 109.5
H16B C16 H16C 109.5
N5 C15' C16' 167.4(10)
C15' C16' H16D 109.5
C15' C16' H16E 109.5
H16D C16' H16E 109.5
C15' C16' H16F 109.5
H16D C16' H16F 109.5
H16E C16' H16F 109.5
N6 C17 C18 178.2(3)
C17 C18 H18A 109.5
C17 C18 H18B 109.5
H18A C18 H18B 109.5
C17 C18 H18C 109.5
H18A C18 H18C 109.5
H18B C18 H18C 109.5
N7 C19 C20 178.2(4)
C19 C20 H20A 109.5
C19 C20 H20B 109.5
H20A C20 H20B 109.5
C19 C20 H20C 109.5
H20A C20 H20C 109.5
H20B C20 H20C 109.5
C22 C21 C26 114.8(2)
C22 C21 B3 125.1(2)
C26 C21 B3 119.9(2)
C21 C22 C23 122.7(3)
C21 C22 H22 119.6
C23 C22 H22 117.7
C24 C23 C22 120.2(3)
C24 C23 H23 119.2
C22 C23 H23 120.6
C23 C24 C25 119.0(3)
C23 C24 H24 119.9
C25 C24 H24 121.1
C24 C25 C26 120.4(3)
C24 C25 H25 119.8
C26 C25 H25 119.7
C25 C26 C21 122.7(3)
C25 C26 H26 118.0
C21 C26 H26 119.4
C32 C27 C28 114.8(2)
C32 C27 B3 119.2(2)
C28 C27 B3 126.0(2)
C29 C28 C27 123.1(3)
C29 C28 H28 117.7
C27 C28 H28 119.2
C30 C29 C28 120.0(3)
C30 C29 H29 119.7
C28 C29 H29 120.3
C31 C30 C29 118.7(3)
C31 C30 H30 121.3
C29 C30 H30 120.0
C30 C31 C32 120.7(3)
C30 C31 H31 120.2
C32 C31 H31 119.1
C31 C32 C27 122.7(3)
C31 C32 H32 117.8
C27 C32 H32 119.5
C34 C33 C38 115.5(2)
C34 C33 B3 124.5(2)
C38 C33 B3 120.0(2)
C33 C34 C35 122.4(3)
C33 C34 H34 119.6
C35 C34 H34 118.0
C36 C35 C34 120.2(3)
C36 C35 H35 120.0
C34 C35 H35 119.8
C37 C36 C35 119.2(3)
C37 C36 H36 121.0
C35 C36 H36 119.8
C36 C37 C38 120.0(3)
C36 C37 H37 120.4
C38 C37 H37 119.6
C37 C38 C33 122.7(3)
C37 C38 H38 118.0
C33 C38 H38 119.3
N2 B1 N1 107.6(2)
N2 B1 C1 131.9(2)
N1 B1 C1 120.4(2)
N3 B2 N1 105.9(2)
N3 B2 C7 124.5(3)
N1 B2 C7 129.5(2)
N2 B3 C33 108.0(2)
N2 B3 C21 111.9(2)
C33 B3 C21 104.9(2)
N2 B3 C27 107.9(2)
C33 B3 C27 110.8(2)
C21 B3 C27 113.2(2)
N5 Li1 N4 110.8(2)
N5 Li1 N7 112.7(3)
N4 Li1 N7 119.8(3)
N5 Li1 N6 108.2(3)
N4 Li1 N6 95.6(2)
N7 Li1 N6 107.8(2)

loop_
_geom_bond_atom_site_label_1
_geom_bond_atom_site_label_2
_geom_bond_distance
N1 B2 1.422(4)
N1 N4 1.440(3)
N1 B1 1.452(4)
N2 B1 1.420(4)
N2 N3 1.448(3)
N2 B3 1.579(3)
N3 B2 1.412(4)
N3 C13 1.450(3)
N4 C14 1.465(3)
N4 Li1 2.014(6)
N4 H4H 0.9300
N5 C15' 1.120(10)
N5 C15 1.195(10)
N5 Li1 1.979(6)
N6 C17 1.145(4)
N6 Li1 2.072(6)
N7 C19 1.136(4)
N7 Li1 2.028(6)
C1 C2 1.394(4)
C1 C6 1.405(4)
C1 B1 1.581(4)
C2 C3 1.382(4)
C2 H2 0.9601
C3 C4 1.381(4)
C3 H3 0.9600
C4 C5 1.373(5)
C4 H4 0.9601
C5 C6 1.380(4)
C5 H5 0.9601
C6 H6 0.9600
C7 C8 1.390(4)
C7 C12 1.403(4)
C7 B2 1.573(4)
C8 C9 1.395(4)
C8 H8 0.9600
C9 C10 1.374(5)
C9 H9 0.9601
C10 C11 1.367(5)
C10 H10 0.9599
C11 C12 1.385(4)
C11 H11 0.9600
C12 H12 0.9600
C13 H13A 0.9598
C13 H13B 0.9602
C13 H13C 0.9601
C14 H14A 0.9601
C14 H14B 0.9597
C14 H14C 0.9601
C15 C16 1.380(16)
C16 H16A 0.9800
C16 H16B 0.9800
C16 H16C 0.9800
C15' C16' 1.433(15)
C16' H16D 0.9800
C16' H16E 0.9800
C16' H16F 0.9800
C17 C18 1.447(5)
C18 H18A 0.9800
C18 H18B 0.9800
C18 H18C 0.9800
C19 C20 1.446(5)
C20 H20A 0.9800
C20 H20B 0.9800
C20 H20C 0.9800
C21 C22 1.399(4)
C21 C26 1.411(4)
C21 B3 1.646(4)
C22 C23 1.400(4)
C22 H22 0.9600
C23 C24 1.376(4)
C23 H23 0.9599
C24 C25 1.380(4)
C24 H24 0.9600
C25 C26 1.387(4)
C25 H25 0.9600
C26 H26 0.9600
C27 C32 1.401(4)
C27 C28 1.403(4)
C27 B3 1.653(4)
C28 C29 1.389(4)
C28 H28 0.9603
C29 C30 1.383(4)
C29 H29 0.9600
C30 C31 1.379(4)
C30 H30 0.9600
C31 C32 1.386(4)
C31 H31 0.9600
C32 H32 0.9600
C33 C34 1.390(4)
C33 C38 1.405(4)
C33 B3 1.635(4)
C34 C35 1.397(4)
C34 H34 0.9599
C35 C36 1.379(4)
C35 H35 0.9599
C36 C37 1.378(4)
C36 H36 0.9600
C37 C38 1.387(4)
C37 H37 0.9600
C38 H38 0.9601

loop_
_geom_torsion_atom_site_label_1
_geom_torsion_atom_site_label_2
_geom_torsion_atom_site_label_3
_geom_torsion_atom_site_label_4
_geom_torsion
B1 N2 N3 B2 -1.4(3)
B3 N2 N3 B2 173.3(2)
B1 N2 N3 C13 162.3(2)
B3 N2 N3 C13 -23.0(3)
B2 N1 N4 C14 70.5(3)
B1 N1 N4 C14 -115.1(3)
B2 N1 N4 Li1 -72.4(3)
B1 N1 N4 Li1 102.0(3)
C6 C1 C2 C3 1.1(4)
B1 C1 C2 C3 175.5(3)
C1 C2 C3 C4 -1.5(4)
C2 C3 C4 C5 1.3(5)
C3 C4 C5 C6 -0.8(5)
C4 C5 C6 C1 0.4(5)
C2 C1 C6 C5 -0.5(4)
B1 C1 C6 C5 -175.0(3)
C12 C7 C8 C9 1.0(4)
B2 C7 C8 C9 -177.9(3)
C7 C8 C9 C10 -0.8(5)
C8 C9 C10 C11 0.2(5)
C9 C10 C11 C12 0.0(5)
C10 C11 C12 C7 0.2(5)
C8 C7 C12 C11 -0.7(4)
B2 C7 C12 C11 178.2(3)
C15' N5 C15 C16 36(6)
Li1 N5 C15 C16 -151(6)
C15 N5 C15' C16' 22(4)
Li1 N5 C15' C16' -149(4)
Li1 N6 C17 C18 -103(12)
Li1 N7 C19 C20 3(17)
C26 C21 C22 C23 -2.4(4)
B3 C21 C22 C23 -178.4(3)
C21 C22 C23 C24 0.0(5)
C22 C23 C24 C25 1.6(5)
C23 C24 C25 C26 -0.7(5)
C24 C25 C26 C21 -1.9(4)
C22 C21 C26 C25 3.3(4)
B3 C21 C26 C25 179.5(2)
C32 C27 C28 C29 -0.3(4)
B3 C27 C28 C29 178.6(3)
C27 C28 C29 C30 0.5(4)
C28 C29 C30 C31 -0.2(4)
C29 C30 C31 C32 -0.2(5)
C30 C31 C32 C27 0.4(5)
C28 C27 C32 C31 -0.2(4)
B3 C27 C32 C31 -179.1(3)
C38 C33 C34 C35 -2.1(4)
B3 C33 C34 C35 -179.9(3)
C33 C34 C35 C36 0.8(4)
C34 C35 C36 C37 0.3(4)
C35 C36 C37 C38 -0.1(4)
C36 C37 C38 C33 -1.3(4)
C34 C33 C38 C37 2.4(4)
B3 C33 C38 C37 -179.7(2)
N3 N2 B1 N1 1.8(3)
B3 N2 B1 N1 -171.8(3)
N3 N2 B1 C1 -173.8(3)
B3 N2 B1 C1 12.6(5)
B2 N1 B1 N2 -1.6(3)
N4 N1 B1 N2 -176.7(2)
B2 N1 B1 C1 174.6(2)
N4 N1 B1 C1 -0.5(4)
C2 C1 B1 N2 53.8(4)
C6 C1 B1 N2 -132.1(3)
C2 C1 B1 N1 -121.3(3)
C6 C1 B1 N1 52.8(4)
N2 N3 B2 N1 0.5(3)
C13 N3 B2 N1 -162.1(3)
N2 N3 B2 C7 -176.3(2)
C13 N3 B2 C7 21.2(4)
N4 N1 B2 N3 175.8(2)
B1 N1 B2 N3 0.7(3)
N4 N1 B2 C7 -7.7(4)
B1 N1 B2 C7 177.2(3)
C8 C7 B2 N3 -121.3(3)
C12 C7 B2 N3 59.8(4)
C8 C7 B2 N1 62.7(4)
C12 C7 B2 N1 -116.2(3)
B1 N2 B3 C33 3.1(4)
N3 N2 B3 C33 -169.9(2)
B1 N2 B3 C21 118.1(3)
N3 N2 B3 C21 -54.9(3)
B1 N2 B3 C27 -116.7(3)
N3 N2 B3 C27 70.3(3)
C34 C33 B3 N2 -118.0(3)
C38 C33 B3 N2 64.2(3)
C34 C33 B3 C21 122.5(3)
C38 C33 B3 C21 -55.3(3)
C34 C33 B3 C27 0.0(3)
C38 C33 B3 C27 -177.8(2)
C22 C21 B3 N2 -1.1(4)
C26 C21 B3 N2 -176.9(2)
C22 C21 B3 C33 115.8(3)
C26 C21 B3 C33 -60.0(3)
C22 C21 B3 C27 -123.3(3)
C26 C21 B3 C27 61.0(3)
C32 C27 B3 N2 37.8(3)
C28 C27 B3 N2 -141.0(3)
C32 C27 B3 C33 -80.2(3)
C28 C27 B3 C33 101.0(3)
C32 C27 B3 C21 162.2(2)
C28 C27 B3 C21 -16.6(4)
C15' N5 Li1 N4 30(2)
C15 N5 Li1 N4 -134.7(17)
C15' N5 Li1 N7 -108(2)
C15 N5 Li1 N7 87.9(18)
C15' N5 Li1 N6 133(2)
C15 N5 Li1 N6 -31.1(18)
N1 N4 Li1 N5 -25.7(4)
C14 N4 Li1 N5 -166.6(3)
N1 N4 Li1 N7 108.2(3)
C14 N4 Li1 N7 -32.8(4)
N1 N4 Li1 N6 -137.6(2)
C14 N4 Li1 N6 81.4(3)
C19 N7 Li1 N5 -101(6)
C19 N7 Li1 N4 126(6)
C19 N7 Li1 N6 18(6)
C17 N6 Li1 N5 -151.6(13)
C17 N6 Li1 N4 -37.5(15)
C17 N6 Li1 N7 86.3(14)
